data_7713694
loop_
_publ_author_name
'Zhang, Chao'
'Xu, Meiqi'
'Dong, Wen-Shuai'
'Lu, Zu-Jia'
'Zhang, Han'
'Wu, Xiaowei'
'Li, Zhimin'
'Zhang, Jianguo'

_publ_section_title
;
 Combining the Advantages of 1,3,4-Oxadiazole and Tetrazole Enables
 High-Energy Insensitive Materials
;
_journal_name_full 'Dalton Transactions'
_journal_paper_doi 10.1039/D3DT02079G
_journal_year 2023
_chemical_formula_sum 'C3 H7 N9 O'
_chemical_formula_weight 185.18
_space_group_IT_number 14
_space_group_name_Hall '-P 2ybc'
_space_group_name_H-M_alt 'P 1 21/c 1'
_symmetry_cell_setting monoclinic
_symmetry_space_group_name_H-M 'P 1 21/c 1'
_atom_sites_solution_hydrogens geom
_atom_sites_solution_primary direct
_atom_sites_solution_secondary difmap
_audit_creation_method SHELXL-97
_audit_update_record
;
2023-06-08 deposited with the CCDC.	2023-08-08 downloaded from the CCDC.
;
_cell_angle_alpha 90.00
_cell_angle_beta 91.269(2)
_cell_angle_gamma 90.00
_cell_formula_units_Z 4
_cell_length_a 3.6710(5)
_cell_length_b 13.8594(13)
_cell_length_c 15.5980(15)
_cell_measurement_reflns_used 1414
_cell_measurement_temperature 298(2)
_cell_measurement_theta_max 27.099
_cell_measurement_theta_min 2.605
_cell_volume 793.40(15)
_computing_cell_refinement 'Bruker SMART'
_computing_data_collection 'Bruker SMART'
_computing_data_reduction 'Bruker SHELXTL'
_computing_molecular_graphics 'Bruker SHELXTL'
_computing_publication_material 'Bruker SHELXTL'
_computing_structure_refinement 'SHELXL-97 (Sheldrick, 1997)'
_computing_structure_solution 'SHELXS-97 (Sheldrick, 1990)'
_diffrn_ambient_temperature 298(2)
_diffrn_measured_fraction_theta_full 0.996
_diffrn_measured_fraction_theta_max 0.996
_diffrn_measurement_device_type 'CCD area detector'
_diffrn_measurement_method 'phi and omega scans'
_diffrn_radiation_monochromator graphite
_diffrn_radiation_source 'fine-focus sealed tube'
_diffrn_radiation_type MoK\a
_diffrn_radiation_wavelength 0.71073
_diffrn_reflns_av_R_equivalents 0.0763
_diffrn_reflns_av_sigmaI/netI 0.0668
_diffrn_reflns_limit_h_max 4
_diffrn_reflns_limit_h_min -4
_diffrn_reflns_limit_k_max 16
_diffrn_reflns_limit_k_min -16
_diffrn_reflns_limit_l_max 18
_diffrn_reflns_limit_l_min -10
_diffrn_reflns_number 3806
_diffrn_reflns_theta_full 25.02
_diffrn_reflns_theta_max 25.02
_diffrn_reflns_theta_min 1.97
_exptl_absorpt_coefficient_mu 0.125
_exptl_absorpt_correction_T_max 0.9963
_exptl_absorpt_correction_T_min 0.9517
_exptl_absorpt_correction_type multi-scan
_exptl_absorpt_process_details sadabs
_exptl_crystal_colour white
_exptl_crystal_density_diffrn 1.550
_exptl_crystal_density_meas 1.550
_exptl_crystal_density_method 'not measured'
_exptl_crystal_description needle
_exptl_crystal_F_000 384
_exptl_crystal_size_max 0.40
_exptl_crystal_size_mid 0.05
_exptl_crystal_size_min 0.03
_refine_diff_density_max 0.263
_refine_diff_density_min -0.410
_refine_diff_density_rms 0.084
_refine_ls_extinction_method none
_refine_ls_goodness_of_fit_ref 1.043
_refine_ls_hydrogen_treatment mixed
_refine_ls_matrix_type full
_refine_ls_number_parameters 119
_refine_ls_number_reflns 1402
_refine_ls_number_restraints 0
_refine_ls_restrained_S_all 1.043
_refine_ls_R_factor_all 0.0930
_refine_ls_R_factor_gt 0.0658
_refine_ls_shift/su_max 0.000
_refine_ls_shift/su_mean 0.000
_refine_ls_structure_factor_coef Fsqd
_refine_ls_weighting_details 'calc w=1/[\s^2^(Fo^2^)+(0.1130P)^2^+0.0000P] where P=(Fo^2^+2Fc^2^)/3'
_refine_ls_weighting_scheme calc
_refine_ls_wR_factor_gt 0.1660
_refine_ls_wR_factor_ref 0.1811
_reflns_number_gt 1061
_reflns_number_total 1402
_reflns_threshold_expression >2sigma(I)
_cod_data_source_file d3dt02079g2.cif
_cod_data_source_block 230102a
_cod_depositor_comments
;
The following automatic conversions were performed:

data item '_symmetry_cell_setting' value 'Monoclinic' was changed to
'monoclinic' in accordance with the
/home/data/users/saulius/crontab/automatic-downloads/rss-feeds/RSC/lib/dictionaries/cif_core.dic
dictionary named 'cif_core.dic' version 2.4.2 last updated on
2011-04-26.

Automatic conversion script
Id: cif_fix_values 8170 2020-07-09 18:12:32Z antanas 
;
_cod_original_sg_symbol_H-M P2(1)/c
_cod_database_code 7713694

loop_
_symmetry_equiv_pos_as_xyz
'x, y, z'
'-x, y+1/2, -z+1/2'
'-x, -y, -z'
'x, -y-1/2, z-1/2'

loop_
_atom_site_label
_atom_site_type_symbol
_atom_site_fract_x
_atom_site_fract_y
_atom_site_fract_z
_atom_site_U_iso_or_equiv
_atom_site_adp_type
_atom_site_occupancy
_atom_site_symmetry_multiplicity
_atom_site_calc_flag
_atom_site_refinement_flags
_atom_site_disorder_assembly
_atom_site_disorder_group
N1 N 0.5327(7) 0.30750(16) 0.04560(14) 0.0351(7) Uani 1 1 d . . .
N2 N 0.6472(7) 0.37862(15) 0.10664(14) 0.0344(7) Uani 1 1 d . . .
N3 N 0.5770(9) 0.13504(16) 0.04898(16) 0.0473(8) Uani 1 1 d . . .
H3A H 0.4697 0.1268 0.0000 0.057 Uiso 1 1 calc R . .
H3B H 0.6523 0.0860 0.0781 0.057 Uiso 1 1 calc R . .
N4 N 1.1126(7) 0.31663(17) 0.31195(14) 0.0338(6) Uani 1 1 d . . .
N5 N 1.2099(7) 0.38062(16) 0.37469(15) 0.0380(7) Uani 1 1 d . . .
N6 N 1.1095(7) 0.46872(17) 0.35148(15) 0.0384(7) Uani 1 1 d . . .
N7 N 0.9445(7) 0.46574(16) 0.27276(14) 0.0345(7) Uani 1 1 d . . .
N8 N 0.3566(7) 0.11880(15) 0.33528(16) 0.0362(7) Uani 1 1 d . . .
H8A H 0.3165 0.1795 0.3192 0.054 Uiso 1 1 calc R . .
H8B H 0.3244 0.0798 0.2904 0.054 Uiso 1 1 calc R . .
H8C H 0.5841 0.1131 0.3556 0.054 Uiso 1 1 calc R . .
N9 N 0.1033(7) 0.09256(16) 0.40176(15) 0.0357(6) Uani 1 1 d . . .
H9A H 0.1431 0.1299 0.4474 0.053 Uiso 1 1 d R . .
H9B H 0.1382 0.0311 0.4162 0.053 Uiso 1 1 d R . .
O1 O 0.7923(6) 0.23324(13) 0.15950(12) 0.0331(6) Uani 1 1 d . . .
C1 C 0.6266(8) 0.22353(19) 0.07973(16) 0.0299(7) Uani 1 1 d . . .
C2 C 0.7950(8) 0.33291(19) 0.17091(16) 0.0296(7) Uani 1 1 d . . .
C3 C 0.9526(8) 0.37114(18) 0.25122(16) 0.0289(7) Uani 1 1 d . . .

loop_
_atom_site_aniso_label
_atom_site_aniso_U_11
_atom_site_aniso_U_22
_atom_site_aniso_U_33
_atom_site_aniso_U_23
_atom_site_aniso_U_13
_atom_site_aniso_U_12
N1 0.0379(16) 0.0357(13) 0.0310(13) 0.0004(10) -0.0145(12) -0.0029(11)
N2 0.0344(16) 0.0356(14) 0.0326(13) 0.0011(10) -0.0124(11) -0.0014(10)
N3 0.068(2) 0.0363(14) 0.0366(14) -0.0038(11) -0.0269(14) 0.0001(12)
N4 0.0336(15) 0.0352(13) 0.0321(13) -0.0002(10) -0.0120(11) 0.0025(10)
N5 0.0395(17) 0.0413(15) 0.0326(14) -0.0019(10) -0.0139(12) -0.0007(11)
N6 0.0410(16) 0.0373(14) 0.0361(13) -0.0009(11) -0.0147(12) -0.0006(11)
N7 0.0366(16) 0.0352(13) 0.0309(13) -0.0003(10) -0.0137(11) 0.0004(10)
N8 0.0271(15) 0.0393(14) 0.0418(14) -0.0026(10) -0.0107(12) 0.0022(10)
N9 0.0335(15) 0.0378(13) 0.0353(14) -0.0058(10) -0.0091(12) -0.0003(11)
O1 0.0367(13) 0.0331(11) 0.0286(10) -0.0005(8) -0.0138(9) 0.0027(8)
C1 0.0249(16) 0.0402(15) 0.0239(14) 0.0015(12) -0.0123(12) -0.0003(11)
C2 0.0278(17) 0.0323(15) 0.0286(15) 0.0028(11) -0.0037(13) 0.0021(11)
C3 0.0240(16) 0.0385(16) 0.0238(14) 0.0013(11) -0.0071(12) -0.0005(11)

loop_
_atom_type_symbol
_atom_type_description
_atom_type_scat_dispersion_real
_atom_type_scat_dispersion_imag
_atom_type_scat_source
C C 0.0033 0.0016 'International Tables Vol C Tables 4.2.6.8 and 6.1.1.4'
H H 0.0000 0.0000 'International Tables Vol C Tables 4.2.6.8 and 6.1.1.4'
N N 0.0061 0.0033 'International Tables Vol C Tables 4.2.6.8 and 6.1.1.4'
O O 0.0106 0.0060 'International Tables Vol C Tables 4.2.6.8 and 6.1.1.4'

loop_
_geom_angle_atom_site_label_1
_geom_angle_atom_site_label_2
_geom_angle_atom_site_label_3
_geom_angle
_geom_angle_site_symmetry_1
_geom_angle_site_symmetry_3
_geom_angle_publ_flag
C1 N1 N2 105.6(2) . . ?
C2 N2 N1 106.9(2) . . ?
C1 N3 H3A 120.0 . . ?
C1 N3 H3B 120.0 . . ?
H3A N3 H3B 120.0 . . ?
C3 N4 N5 104.2(2) . . ?
N6 N5 N4 109.7(2) . . ?
N5 N6 N7 109.6(2) . . ?
C3 N7 N6 104.0(2) . . ?
N9 N8 H8A 109.5 . . ?
N9 N8 H8B 109.5 . . ?
H8A N8 H8B 109.5 . . ?
N9 N8 H8C 109.5 . . ?
H8A N8 H8C 109.5 . . ?
H8B N8 H8C 109.5 . . ?
N8 N9 H9A 109.2 . . ?
N8 N9 H9B 109.2 . . ?
H9A N9 H9B 109.5 . . ?
C1 O1 C2 102.3(2) . . ?
N1 C1 N3 129.4(3) . . ?
N1 C1 O1 112.5(2) . . ?
N3 C1 O1 118.0(2) . . ?
N2 C2 O1 112.6(2) . . ?
N2 C2 C3 129.4(3) . . ?
O1 C2 C3 118.0(2) . . ?
N4 C3 N7 112.5(2) . . ?
N4 C3 C2 124.0(2) . . ?
N7 C3 C2 123.5(2) . . ?

loop_
_geom_bond_atom_site_label_1
_geom_bond_atom_site_label_2
_geom_bond_distance
_geom_bond_site_symmetry_2
_geom_bond_publ_flag
N1 C1 1.322(3) . ?
N1 N2 1.427(3) . ?
N2 C2 1.295(3) . ?
N3 C1 1.328(3) . ?
N3 H3A 0.8600 . ?
N3 H3B 0.8600 . ?
N4 C3 1.337(3) . ?
N4 N5 1.362(3) . ?
N5 N6 1.324(3) . ?
N6 N7 1.358(3) . ?
N7 C3 1.354(3) . ?
N8 N9 1.454(3) . ?
N8 H8A 0.8900 . ?
N8 H8B 0.8900 . ?
N8 H8C 0.8900 . ?
N9 H9A 0.8900 . ?
N9 H9B 0.8900 . ?
O1 C1 1.379(3) . ?
O1 C2 1.393(3) . ?
C2 C3 1.467(4) . ?

loop_
_geom_torsion_atom_site_label_1
_geom_torsion_atom_site_label_2
_geom_torsion_atom_site_label_3
_geom_torsion_atom_site_label_4
_geom_torsion
_geom_torsion_site_symmetry_1
_geom_torsion_site_symmetry_2
_geom_torsion_site_symmetry_3
_geom_torsion_site_symmetry_4
_geom_torsion_publ_flag
C1 N1 N2 C2 -0.3(3) . . . . ?
C3 N4 N5 N6 0.2(3) . . . . ?
N4 N5 N6 N7 -0.3(3) . . . . ?
N5 N6 N7 C3 0.2(3) . . . . ?
N2 N1 C1 N3 179.2(3) . . . . ?
N2 N1 C1 O1 0.6(3) . . . . ?
C2 O1 C1 N1 -0.6(3) . . . . ?
C2 O1 C1 N3 -179.4(3) . . . . ?
N1 N2 C2 O1 -0.1(3) . . . . ?
N1 N2 C2 C3 -179.1(3) . . . . ?
C1 O1 C2 N2 0.4(3) . . . . ?
C1 O1 C2 C3 179.5(2) . . . . ?
N5 N4 C3 N7 -0.1(3) . . . . ?
N5 N4 C3 C2 -178.7(3) . . . . ?
N6 N7 C3 N4 -0.1(3) . . . . ?
N6 N7 C3 C2 178.6(3) . . . . ?
N2 C2 C3 N4 -177.1(3) . . . . ?
O1 C2 C3 N4 4.0(4) . . . . ?
N2 C2 C3 N7 4.4(5) . . . . ?
O1 C2 C3 N7 -174.5(2) . . . . ?
